data_2018884
loop_
_publ_author_name
'Takei, H.'
'Iwasaki, H.'
'Watanabe, Y.'

_publ_section_title
;
 Structure of the Primitive Tetragonal Er Rh4 B4
;
_journal_name_full 'Acta Crystallographica C (39,1983-)'
_journal_page_first 1644
_journal_page_last 1646
_journal_volume 40
_journal_year 1984
_chemical_formula_sum 'B4 Er Rh4'
_chemical_name_systematic 'Er Rh4 B4'
_space_group_IT_number 137
_symmetry_space_group_name_Hall '-P 4ac 2a'
_symmetry_space_group_name_H-M 'P 42/n m c :2'
_cell_angle_alpha 90
_cell_angle_beta 90
_cell_angle_gamma 90
_cell_formula_units_Z 2
_cell_length_a 5.292
_cell_length_b 5.292
_cell_length_c 7.379
_cell_volume 206.651
_citation_journal_id_ASTM ACSCEE
_cod_data_source_file boron4-x_61.cif
_cod_data_source_block B4Er1Rh4
_cod_original_cell_volume 206.6508
_cod_original_formula_sum 'B4 Er1 Rh4'
_cod_database_code 2018884

loop_
_symmetry_equiv_pos_as_xyz
x,y,z
-y+1/2,x,z+1/2
-x+1/2,-y+1/2,z
y,-x+1/2,z+1/2
x+1/2,-y,-z
y+1/2,x+1/2,-z+1/2
-x,y+1/2,-z
-y,-x,-z+1/2
-x,-y,-z
y-1/2,-x,-z-1/2
x-1/2,y-1/2,-z
-y,x-1/2,-z-1/2
-x-1/2,y,z
-y-1/2,-x-1/2,z-1/2
x,-y-1/2,z
y,x,z-1/2

loop_
_atom_site_label
_atom_site_type_symbol
_atom_site_fract_x
_atom_site_fract_y
_atom_site_fract_z
_atom_site_occupancy
_atom_site_U_iso_or_equiv
Er1 Er 0.75 0.25 0.25 1 0.0
Rh1 Rh 0.25 -0.0011 0.3953 1 0.0
B1 B 0.25 0.0772 0.0971 1 0.0
